data_7122806
loop_
_publ_author_name
'Walley, Jacob'
'Breiner, Grace'
'Wang, Guocang'
'Dickie, Diane Amanda'
'Molino, Andrew'
'Dutton, Jason Laurence'
'Wilson, David John'
'Gilliard, Robert J.'

_publ_section_title
;
 s-Block Carbodicarbene Chemistry: C(sp3)&#x2212;H Activation and
 Cyclization Mediated by a Beryllium Center
;
_journal_name_full 'Chemical Communications'
_journal_paper_doi 10.1039/C8CC10022E
_journal_year 2019
_chemical_formula_sum 'C36 H54 Be Cl N5 Si2'
_chemical_formula_weight 657.48
_chemical_melting_point 340
_chemical_name_common BeCl(NTMS2)(CDC)
_chemical_properties_physical Air-sensitive,Moisture-sensitive
_space_group_crystal_system monoclinic
_space_group_IT_number 14
_space_group_name_Hall '-P 2yn'
_space_group_name_H-M_alt 'P 1 21/n 1'
_symmetry_space_group_name_Hall '-P 2yn'
_symmetry_space_group_name_H-M 'P 1 21/n 1'
_atom_sites_solution_hydrogens geom
_atom_sites_solution_primary dual
_audit_update_record
;
2018-11-21 deposited with the CCDC.
2019-01-11 downloaded from the CCDC.
;
_cell_angle_alpha 90
_cell_angle_beta 90.557(2)
_cell_angle_gamma 90
_cell_formula_units_Z 4
_cell_length_a 9.0264(6)
_cell_length_b 24.8747(19)
_cell_length_c 16.8657(12)
_cell_measurement_reflns_used 8700
_cell_measurement_temperature 100.(2)
_cell_measurement_theta_max 27.8091
_cell_measurement_theta_min 2.4153
_cell_volume 3786.7(5)
_computing_cell_refinement 'SAINT V8.38A (Bruker AXS Inc., 2017)'
_computing_data_collection 'Bruker Instrument Service v2017.5.0.0'
_computing_data_reduction 'SAINT V8.38A (Bruker AXS Inc., 2017)'
_computing_structure_refinement 'SHELXL-2017/1 (Sheldrick, 2017)'
_computing_structure_solution 'SHELXT 2014/5 (Sheldrick, 2014)'
_diffrn_ambient_temperature 100.(2)
_diffrn_detector_area_resol_mean 8.3333
_diffrn_measured_fraction_theta_full 0.993
_diffrn_measured_fraction_theta_max 0.993
_diffrn_measurement_device_type 'Bruker Kappa APEXII Duo'
_diffrn_measurement_method '\f and \w scans'
_diffrn_radiation_monochromator graphite
_diffrn_radiation_type 'Mo K\a'
_diffrn_radiation_wavelength 0.71073
_diffrn_reflns_av_R_equivalents 0.0506
_diffrn_reflns_av_unetI/netI 0.0466
_diffrn_reflns_limit_h_max 11
_diffrn_reflns_limit_h_min -12
_diffrn_reflns_limit_k_max 32
_diffrn_reflns_limit_k_min -33
_diffrn_reflns_limit_l_max 22
_diffrn_reflns_limit_l_min -22
_diffrn_reflns_number 45014
_diffrn_reflns_theta_full 28.39
_diffrn_reflns_theta_max 28.39
_diffrn_reflns_theta_min 1.46
_diffrn_source 'fine-focus sealed tube'
_exptl_absorpt_coefficient_mu 0.195
_exptl_absorpt_correction_T_max 0.96
_exptl_absorpt_correction_T_min 0.90
_exptl_absorpt_correction_type multi-scan
_exptl_absorpt_process_details
;
SADABS-2016/2 - Bruker AXS area detector scaling and absorption correction
;
_exptl_crystal_colour yellow
_exptl_crystal_density_diffrn 1.153
_exptl_crystal_density_method 'not measured'
_exptl_crystal_description block
_exptl_crystal_F_000 1416
_exptl_crystal_recrystallization_method 'Re-crystallisation from solvent: hexanes, toluene'
_exptl_crystal_size_max 0.304
_exptl_crystal_size_mid 0.281
_exptl_crystal_size_min 0.228
_refine_diff_density_max 0.398
_refine_diff_density_min -0.293
_refine_ls_extinction_method none
_refine_ls_goodness_of_fit_ref 1.018
_refine_ls_hydrogen_treatment constr
_refine_ls_matrix_type full
_refine_ls_number_parameters 419
_refine_ls_number_reflns 9419
_refine_ls_number_restraints 0
_refine_ls_restrained_S_all 1.018
_refine_ls_R_factor_all 0.0719
_refine_ls_R_factor_gt 0.0436
_refine_ls_shift/su_max 0.002
_refine_ls_shift/su_mean 0.000
_refine_ls_structure_factor_coef Fsqd
_refine_ls_weighting_details 'w=1/[\s^2^(Fo^2^)+(0.0427P)^2^+1.7784P] where P=(Fo^2^+2Fc^2^)/3'
_refine_ls_weighting_scheme calc
_refine_ls_wR_factor_gt 0.0945
_refine_ls_wR_factor_ref 0.1061
_reflns_number_gt 6910
_reflns_number_total 9419
_reflns_threshold_expression 'I > 2\s(I)'
_cod_data_source_file c8cc10022e2.cif
_cod_data_source_block 2
_cod_depositor_comments
;
The following automatic conversions were performed:

'_exptl_absorpt_correction_type' value 'Multi-Scan' changed to
'multi-scan' according to
/home/data/users/saulius/crontab/automatic-downloads/rss-feeds/RSC/lib/dictionaries/cif_core.dic
dictionary named 'cif_core.dic' version 2.4.2 from 2011-04-26.

Automatic conversion script
Id: cif_fix_values 4973 2017-02-22 13:04:09Z antanas 
;
_cod_database_code 7122806

loop_
_space_group_symop_operation_xyz
'x, y, z'
'-x+1/2, y+1/2, -z+1/2'
'-x, -y, -z'
'x-1/2, -y-1/2, z-1/2'

loop_
_atom_site_type_symbol
_atom_site_label
_atom_site_fract_x
_atom_site_fract_y
_atom_site_fract_z
_atom_site_U_iso_or_equiv
_atom_site_adp_type
_atom_site_calc_flag
_atom_site_refinement_flags_adp
_atom_site_refinement_flags_posn
_atom_site_occupancy
Cl Cl1 0.54345(5) 0.25380(2) 0.46926(3) 0.02831(11) Uani d . . 1
Si Si1 0.60318(5) 0.12823(2) 0.54405(3) 0.02066(11) Uani d . . 1
Si Si2 0.84546(5) 0.10088(2) 0.43252(3) 0.01768(10) Uani d . . 1
N N1 0.72264(15) 0.31022(5) 0.25650(7) 0.0164(3) Uani d . . 1
N N2 0.86827(15) 0.29578(5) 0.35977(8) 0.0162(3) Uani d . . 1
N N3 0.77485(14) 0.19058(5) 0.18201(7) 0.0156(3) Uani d . . 1
N N4 0.58419(14) 0.14920(5) 0.23752(8) 0.0159(3) Uani d . . 1
N N5 0.69591(14) 0.14090(5) 0.45624(8) 0.0164(3) Uani d . . 1
C C1 0.70683(17) 0.21973(6) 0.31795(9) 0.0153(3) Uani d . . 1
C C2 0.76564(17) 0.27196(6) 0.31064(9) 0.0152(3) Uani d . . 1
C C3 0.60159(19) 0.30440(7) 0.19972(10) 0.0224(4) Uani d . . 1
H H3A 0.639245 0.288905 0.15044 0.034 Uiso calc U R 1
H H3B 0.558074 0.339744 0.188673 0.034 Uiso calc U R 1
H H3C 0.525813 0.280634 0.22175 0.034 Uiso calc U R 1
C C4 0.95631(19) 0.26662(7) 0.42032(10) 0.0211(4) Uani d . . 1
H H4 0.91798 0.228921 0.421763 0.025 Uiso calc U R 1
C C5 1.1192(2) 0.26353(8) 0.39696(12) 0.0299(4) Uani d . . 1
H H5A 1.12668 0.249459 0.342872 0.045 Uiso calc U R 1
H H5B 1.172258 0.239621 0.433652 0.045 Uiso calc U R 1
H H5C 1.163121 0.29953 0.399362 0.045 Uiso calc U R 1
C C6 0.9346(2) 0.29037(8) 0.50286(10) 0.0283(4) Uani d . . 1
H H6A 0.975688 0.326815 0.504611 0.042 Uiso calc U R 1
H H6B 0.985482 0.267849 0.54225 0.042 Uiso calc U R 1
H H6C 0.828548 0.291683 0.514709 0.042 Uiso calc U R 1
C C7 0.89184(18) 0.34874(6) 0.33570(9) 0.0172(3) Uani d . . 1
C C8 0.9859(2) 0.38844(7) 0.36392(10) 0.0239(4) Uani d . . 1
H H8 1.052846 0.381855 0.406649 0.029 Uiso calc U R 1
C C9 0.9783(2) 0.43826(7) 0.32714(11) 0.0273(4) Uani d . . 1
H H9 1.04204 0.466279 0.34488 0.033 Uiso calc U R 1
C C10 0.8800(2) 0.44818(7) 0.26509(11) 0.0271(4) Uani d . . 1
H H10 0.875173 0.483217 0.242806 0.032 Uiso calc U R 1
C C11 0.7889(2) 0.40825(7) 0.23490(10) 0.0225(4) Uani d . . 1
H H11 0.723357 0.414762 0.19157 0.027 Uiso calc U R 1
C C12 0.79807(18) 0.35809(6) 0.27108(9) 0.0175(3) Uani d . . 1
C C13 0.68751(17) 0.19002(6) 0.24919(9) 0.0155(3) Uani d . . 1
C C14 0.91323(18) 0.21991(7) 0.17388(10) 0.0199(3) Uani d . . 1
H H14A 0.893733 0.2547 0.148585 0.03 Uiso calc U R 1
H H14B 0.981538 0.199064 0.141145 0.03 Uiso calc U R 1
H H14C 0.957684 0.225733 0.226423 0.03 Uiso calc U R 1
C C15 0.44387(17) 0.14621(7) 0.28128(10) 0.0191(3) Uani d . . 1
H H15 0.451161 0.172395 0.326139 0.023 Uiso calc U R 1
C C16 0.31431(19) 0.16426(8) 0.22817(11) 0.0259(4) Uani d . . 1
H H16A 0.332748 0.200824 0.209013 0.039 Uiso calc U R 1
H H16B 0.22248 0.163708 0.258685 0.039 Uiso calc U R 1
H H16C 0.304897 0.13978 0.182873 0.039 Uiso calc U R 1
C C17 0.4187(2) 0.09086(7) 0.31736(10) 0.0249(4) Uani d . . 1
H H17A 0.406693 0.064296 0.27488 0.037 Uiso calc U R 1
H H17B 0.329185 0.091572 0.349741 0.037 Uiso calc U R 1
H H17C 0.504131 0.081115 0.35068 0.037 Uiso calc U R 1
C C18 0.61110(17) 0.12368(6) 0.16541(9) 0.0151(3) Uani d . . 1
C C19 0.54308(19) 0.08061(7) 0.12759(10) 0.0210(3) Uani d . . 1
H H19 0.458594 0.063552 0.149416 0.025 Uiso calc U R 1
C C20 0.6034(2) 0.06344(7) 0.05658(10) 0.0234(4) Uani d . . 1
H H20 0.559656 0.033766 0.029748 0.028 Uiso calc U R 1
C C21 0.72618(19) 0.08842(7) 0.02353(10) 0.0211(4) Uani d . . 1
H H21 0.7657 0.075021 -0.024587 0.025 Uiso calc U R 1
C C22 0.79183(18) 0.13269(6) 0.05985(9) 0.0182(3) Uani d . . 1
H H22 0.873717 0.150682 0.036858 0.022 Uiso calc U R 1
C C23 0.73236(17) 0.14933(6) 0.13104(9) 0.0153(3) Uani d . . 1
C C24 0.9438(2) 0.11988(8) 0.33938(12) 0.0310(4) Uani d . . 1
H H24A 0.877106 0.114777 0.293785 0.047 Uiso calc U R 1
H H24B 1.031563 0.097135 0.333237 0.047 Uiso calc U R 1
H H24C 0.974071 0.157659 0.34236 0.047 Uiso calc U R 1
C C25 0.7989(2) 0.02841(7) 0.41451(13) 0.0336(4) Uani d . . 1
H H25A 0.780404 0.01058 0.465277 0.05 Uiso calc U R 1
H H25B 0.881928 0.010759 0.388015 0.05 Uiso calc U R 1
H H25C 0.710074 0.026002 0.380831 0.05 Uiso calc U R 1
C C26 0.9916(2) 0.10454(8) 0.51244(12) 0.0324(4) Uani d . . 1
H H26A 1.025819 0.141752 0.518042 0.049 Uiso calc U R 1
H H26B 1.075276 0.081489 0.498219 0.049 Uiso calc U R 1
H H26C 0.949925 0.092301 0.562751 0.049 Uiso calc U R 1
C C27 0.6249(2) 0.05728(8) 0.58111(12) 0.0354(5) Uani d . . 1
H H27A 0.580325 0.032352 0.542717 0.053 Uiso calc U R 1
H H27B 0.575189 0.053576 0.632222 0.053 Uiso calc U R 1
H H27C 0.730407 0.048969 0.587675 0.053 Uiso calc U R 1
C C28 0.6728(2) 0.17146(8) 0.62765(11) 0.0309(4) Uani d . . 1
H H28A 0.777434 0.163335 0.638193 0.046 Uiso calc U R 1
H H28B 0.614971 0.164189 0.675328 0.046 Uiso calc U R 1
H H28C 0.662513 0.20942 0.613077 0.046 Uiso calc U R 1
C C29 0.39711(19) 0.13621(9) 0.53252(11) 0.0309(4) Uani d . . 1
H H29A 0.375395 0.169905 0.504619 0.046 Uiso calc U R 1
H H29B 0.351425 0.136958 0.584979 0.046 Uiso calc U R 1
H H29C 0.357027 0.105939 0.501932 0.046 Uiso calc U R 1
Be Be1 0.6580(2) 0.19688(9) 0.41332(12) 0.0175(4) Uani d . . 1
C C30 0.6586(3) 0.41790(12) 0.47709(14) 0.0577(7) Uani d . . 1
H H30A 0.615699 0.433184 0.52524 0.087 Uiso calc U R 1
H H30B 0.756948 0.433462 0.468624 0.087 Uiso calc U R 1
H H30C 0.667489 0.378831 0.482974 0.087 Uiso calc U R 1
C C31 0.5603(2) 0.43047(9) 0.40733(12) 0.0336(5) Uani d . . 1
C C32 0.4792(2) 0.38950(9) 0.36973(14) 0.0428(6) Uani d . . 1
H H32 0.488921 0.353328 0.387104 0.051 Uiso calc U R 1
C C33 0.3855(3) 0.40200(13) 0.30744(15) 0.0549(7) Uani d . . 1
H H33 0.32947 0.374281 0.282598 0.066 Uiso calc U R 1
C C34 0.3720(3) 0.45347(16) 0.28099(15) 0.0685(9) Uani d . . 1
H H34 0.307567 0.461536 0.237725 0.082 Uiso calc U R 1
C C35 0.4514(3) 0.49341(13) 0.31689(17) 0.0621(8) Uani d . . 1
H H35 0.442218 0.529354 0.298457 0.075 Uiso calc U R 1
C C36 0.5443(2) 0.48203(9) 0.37938(14) 0.0426(5) Uani d . . 1
H H36 0.598601 0.510336 0.403834 0.051 Uiso calc U R 1

loop_
_atom_site_aniso_label
_atom_site_aniso_U_11
_atom_site_aniso_U_22
_atom_site_aniso_U_33
_atom_site_aniso_U_12
_atom_site_aniso_U_13
_atom_site_aniso_U_23
Cl1 0.0332(2) 0.0274(2) 0.0246(2) 0.01106(19) 0.00973(18) 0.00060(18)
Si1 0.0166(2) 0.0275(3) 0.0179(2) 0.00040(19) 0.00085(18) 0.00583(19)
Si2 0.0153(2) 0.0157(2) 0.0220(2) 0.00080(17) -0.00067(17) 0.00096(18)
N1 0.0186(7) 0.0164(6) 0.0141(6) -0.0002(5) -0.0014(5) 0.0018(5)
N2 0.0179(7) 0.0157(6) 0.0148(6) -0.0011(5) -0.0023(5) -0.0009(5)
N3 0.0154(7) 0.0168(7) 0.0148(6) -0.0031(5) 0.0014(5) -0.0015(5)
N4 0.0147(7) 0.0151(6) 0.0179(6) -0.0030(5) 0.0009(5) -0.0005(5)
N5 0.0141(6) 0.0186(7) 0.0164(6) -0.0009(5) 0.0001(5) 0.0020(5)
C1 0.0132(7) 0.0157(7) 0.0169(7) 0.0005(6) -0.0013(6) 0.0002(6)
C2 0.0156(8) 0.0170(7) 0.0130(7) 0.0010(6) 0.0014(6) -0.0002(6)
C3 0.0241(9) 0.0221(9) 0.0207(8) -0.0005(7) -0.0070(7) 0.0011(7)
C4 0.0227(9) 0.0190(8) 0.0214(8) 0.0010(7) -0.0086(7) 0.0011(6)
C5 0.0227(9) 0.0269(10) 0.0400(11) 0.0029(8) -0.0080(8) -0.0047(8)
C6 0.0360(11) 0.0301(10) 0.0187(8) -0.0015(8) -0.0084(8) 0.0010(7)
C7 0.0200(8) 0.0147(7) 0.0170(7) 0.0008(6) 0.0036(6) -0.0013(6)
C8 0.0264(9) 0.0207(8) 0.0245(9) -0.0030(7) 0.0003(7) -0.0038(7)
C9 0.0325(10) 0.0178(8) 0.0317(10) -0.0079(7) 0.0054(8) -0.0060(7)
C10 0.0377(11) 0.0160(8) 0.0278(9) -0.0017(7) 0.0102(8) 0.0019(7)
C11 0.0291(9) 0.0196(8) 0.0189(8) 0.0034(7) 0.0054(7) 0.0033(6)
C12 0.0199(8) 0.0162(8) 0.0164(7) -0.0009(6) 0.0044(6) -0.0025(6)
C13 0.0143(8) 0.0146(7) 0.0176(7) 0.0002(6) 0.0000(6) 0.0027(6)
C14 0.0176(8) 0.0219(8) 0.0202(8) -0.0057(7) 0.0022(6) -0.0020(7)
C15 0.0170(8) 0.0209(8) 0.0195(8) -0.0042(7) 0.0030(6) -0.0003(6)
C16 0.0187(9) 0.0298(10) 0.0292(9) 0.0007(7) 0.0010(7) 0.0025(8)
C17 0.0232(9) 0.0282(9) 0.0232(9) -0.0080(7) 0.0020(7) 0.0043(7)
C18 0.0158(8) 0.0144(7) 0.0152(7) 0.0015(6) -0.0007(6) 0.0016(6)
C19 0.0220(9) 0.0163(8) 0.0248(9) -0.0045(7) 0.0000(7) 0.0003(7)
C20 0.0300(10) 0.0172(8) 0.0231(8) -0.0028(7) -0.0027(7) -0.0053(7)
C21 0.0261(9) 0.0203(8) 0.0168(8) 0.0051(7) -0.0014(7) -0.0022(6)
C22 0.0187(8) 0.0192(8) 0.0167(8) 0.0018(6) 0.0006(6) 0.0014(6)
C23 0.0162(8) 0.0138(7) 0.0159(7) -0.0003(6) -0.0017(6) 0.0003(6)
C24 0.0308(10) 0.0258(9) 0.0367(10) 0.0115(8) 0.0148(8) 0.0052(8)
C25 0.0333(11) 0.0195(9) 0.0479(12) -0.0003(8) -0.0005(9) -0.0036(8)
C26 0.0202(9) 0.0366(11) 0.0402(11) 0.0047(8) -0.0081(8) -0.0036(9)
C27 0.0373(11) 0.0373(11) 0.0317(10) 0.0002(9) 0.0084(9) 0.0141(9)
C28 0.0246(10) 0.0470(12) 0.0209(9) 0.0075(9) -0.0002(7) -0.0012(8)
C29 0.0188(9) 0.0461(12) 0.0278(9) -0.0025(8) 0.0040(8) 0.0104(9)
Be1 0.0153(10) 0.0194(10) 0.0178(10) 0.0003(8) 0.0010(8) -0.0004(8)
C30 0.0388(13) 0.088(2) 0.0460(14) 0.0193(13) 0.0076(11) -0.0034(14)
C31 0.0251(10) 0.0437(12) 0.0322(10) 0.0042(9) 0.0096(8) -0.0086(9)
C32 0.0457(13) 0.0346(11) 0.0485(13) -0.0040(10) 0.0276(11) -0.0118(10)
C33 0.0374(13) 0.085(2) 0.0424(14) -0.0192(13) 0.0121(11) -0.0328(14)
C34 0.0395(15) 0.129(3) 0.0366(14) 0.0065(17) 0.0002(11) -0.0014(17)
C35 0.0531(16) 0.0686(19) 0.0649(18) 0.0126(14) 0.0082(14) 0.0182(15)
C36 0.0323(11) 0.0369(12) 0.0586(14) -0.0058(9) 0.0065(11) -0.0118(11)

loop_
_atom_type_symbol
_atom_type_description
_atom_type_scat_dispersion_real
_atom_type_scat_dispersion_imag
_atom_type_scat_source
C C 0.0033 0.0016 'International Tables Vol C Tables 4.2.6.8 and 6.1.1.4'
H H 0.0000 0.0000 'International Tables Vol C Tables 4.2.6.8 and 6.1.1.4'
Be Be 0.0005 0.0002 'International Tables Vol C Tables 4.2.6.8 and 6.1.1.4'
Cl Cl 0.1484 0.1585 'International Tables Vol C Tables 4.2.6.8 and 6.1.1.4'
N N 0.0061 0.0033 'International Tables Vol C Tables 4.2.6.8 and 6.1.1.4'
Si Si 0.0817 0.0704 'International Tables Vol C Tables 4.2.6.8 and 6.1.1.4'

loop_
_geom_angle_atom_site_label_1
_geom_angle_atom_site_label_2
_geom_angle_atom_site_label_3
_geom_angle
N5 Si1 C28 112.07(8)
N5 Si1 C29 112.16(8)
C28 Si1 C29 109.96(9)
N5 Si1 C27 113.83(8)
C28 Si1 C27 104.76(9)
C29 Si1 C27 103.49(9)
N5 Si2 C24 115.25(7)
N5 Si2 C25 114.66(8)
C24 Si2 C25 102.36(9)
N5 Si2 C26 110.53(8)
C24 Si2 C26 104.75(9)
C25 Si2 C26 108.51(9)
C2 N1 C12 109.94(13)
C2 N1 C3 125.12(13)
C12 N1 C3 124.39(13)
C2 N2 C7 109.65(13)
C2 N2 C4 124.11(13)
C7 N2 C4 125.57(13)
C13 N3 C23 110.02(12)
C13 N3 C14 125.30(13)
C23 N3 C14 122.96(13)
C13 N4 C18 109.47(12)
C13 N4 C15 122.96(13)
C18 N4 C15 124.83(13)
Be1 N5 Si2 124.00(11)
Be1 N5 Si1 116.09(11)
Si2 N5 Si1 118.48(8)
C13 C1 C2 117.60(14)
C13 C1 Be1 124.09(14)
C2 C1 Be1 118.29(13)
N2 C2 N1 106.69(13)
N2 C2 C1 126.75(14)
N1 C2 C1 126.39(14)
N1 C3 H3A 109.5
N1 C3 H3B 109.5
H3A C3 H3B 109.5
N1 C3 H3C 109.5
H3A C3 H3C 109.5
H3B C3 H3C 109.5
N2 C4 C6 111.54(14)
N2 C4 C5 111.02(14)
C6 C4 C5 112.79(15)
N2 C4 H4 107.0
C6 C4 H4 107.0
C5 C4 H4 107.0
C4 C5 H5A 109.5
C4 C5 H5B 109.5
H5A C5 H5B 109.5
C4 C5 H5C 109.5
H5A C5 H5C 109.5
H5B C5 H5C 109.5
C4 C6 H6A 109.5
C4 C6 H6B 109.5
H6A C6 H6B 109.5
C4 C6 H6C 109.5
H6A C6 H6C 109.5
H6B C6 H6C 109.5
C8 C7 C12 121.08(15)
C8 C7 N2 131.95(16)
C12 C7 N2 106.98(14)
C7 C8 C9 117.14(17)
C7 C8 H8 121.4
C9 C8 H8 121.4
C8 C9 C10 121.63(17)
C8 C9 H9 119.2
C10 C9 H9 119.2
C11 C10 C9 121.55(16)
C11 C10 H10 119.2
C9 C10 H10 119.2
C10 C11 C12 116.76(16)
C10 C11 H11 121.6
C12 C11 H11 121.6
C11 C12 N1 131.52(16)
C11 C12 C7 121.73(15)
N1 C12 C7 106.72(14)
C1 C13 N3 127.65(14)
C1 C13 N4 125.93(14)
N3 C13 N4 106.10(13)
N3 C14 H14A 109.5
N3 C14 H14B 109.5
H14A C14 H14B 109.5
N3 C14 H14C 109.5
H14A C14 H14C 109.5
H14B C14 H14C 109.5
N4 C15 C17 112.19(14)
N4 C15 C16 110.30(13)
C17 C15 C16 112.47(14)
N4 C15 H15 107.2
C17 C15 H15 107.2
C16 C15 H15 107.2
C15 C16 H16A 109.5
C15 C16 H16B 109.5
H16A C16 H16B 109.5
C15 C16 H16C 109.5
H16A C16 H16C 109.5
H16B C16 H16C 109.5
C15 C17 H17A 109.5
C15 C17 H17B 109.5
H17A C17 H17B 109.5
C15 C17 H17C 109.5
H17A C17 H17C 109.5
H17B C17 H17C 109.5
C19 C18 N4 132.24(14)
C19 C18 C23 120.45(14)
N4 C18 C23 107.30(13)
C18 C19 C20 117.30(15)
C18 C19 H19 121.3
C20 C19 H19 121.3
C19 C20 C21 121.94(16)
C19 C20 H20 119.0
C21 C20 H20 119.0
C22 C21 C20 120.99(15)
C22 C21 H21 119.5
C20 C21 H21 119.5
C23 C22 C21 116.88(15)
C23 C22 H22 121.6
C21 C22 H22 121.6
C22 C23 N3 130.58(14)
C22 C23 C18 122.38(15)
N3 C23 C18 107.03(13)
Si2 C24 H24A 109.5
Si2 C24 H24B 109.5
H24A C24 H24B 109.5
Si2 C24 H24C 109.5
H24A C24 H24C 109.5
H24B C24 H24C 109.5
Si2 C25 H25A 109.5
Si2 C25 H25B 109.5
H25A C25 H25B 109.5
Si2 C25 H25C 109.5
H25A C25 H25C 109.5
H25B C25 H25C 109.5
Si2 C26 H26A 109.5
Si2 C26 H26B 109.5
H26A C26 H26B 109.5
Si2 C26 H26C 109.5
H26A C26 H26C 109.5
H26B C26 H26C 109.5
Si1 C27 H27A 109.5
Si1 C27 H27B 109.5
H27A C27 H27B 109.5
Si1 C27 H27C 109.5
H27A C27 H27C 109.5
H27B C27 H27C 109.5
Si1 C28 H28A 109.5
Si1 C28 H28B 109.5
H28A C28 H28B 109.5
Si1 C28 H28C 109.5
H28A C28 H28C 109.5
H28B C28 H28C 109.5
Si1 C29 H29A 109.5
Si1 C29 H29B 109.5
H29A C29 H29B 109.5
Si1 C29 H29C 109.5
H29A C29 H29C 109.5
H29B C29 H29C 109.5
N5 Be1 C1 129.51(14)
N5 Be1 Cl1 120.77(13)
C1 Be1 Cl1 109.71(12)
C31 C30 H30A 109.5
C31 C30 H30B 109.5
H30A C30 H30B 109.5
C31 C30 H30C 109.5
H30A C30 H30C 109.5
H30B C30 H30C 109.5
C36 C31 C32 118.1(2)
C36 C31 C30 121.6(2)
C32 C31 C30 120.4(2)
C33 C32 C31 119.6(2)
C33 C32 H32 120.2
C31 C32 H32 120.2
C34 C33 C32 121.0(2)
C34 C33 H33 119.5
C32 C33 H33 119.5
C33 C34 C35 119.7(3)
C33 C34 H34 120.2
C35 C34 H34 120.2
C34 C35 C36 120.4(3)
C34 C35 H35 119.8
C36 C35 H35 119.8
C35 C36 C31 121.2(2)
C35 C36 H36 119.4
C31 C36 H36 119.4

loop_
_geom_bond_atom_site_label_1
_geom_bond_atom_site_label_2
_geom_bond_distance
Cl1 Be1 1.996(2)
Si1 N5 1.7371(13)
Si1 C28 1.8768(19)
Si1 C29 1.8789(18)
Si1 C27 1.882(2)
Si2 N5 1.7275(14)
Si2 C24 1.8722(18)
Si2 C25 1.8752(19)
Si2 C26 1.8791(19)
N1 C2 1.372(2)
N1 C12 1.392(2)
N1 C3 1.453(2)
N2 C2 1.372(2)
N2 C7 1.395(2)
N2 C4 1.478(2)
N3 C13 1.3867(19)
N3 C23 1.390(2)
N3 C14 1.454(2)
N4 C13 1.391(2)
N4 C18 1.395(2)
N4 C15 1.474(2)
N5 Be1 1.605(2)
C1 C13 1.385(2)
C1 C2 1.409(2)
C1 Be1 1.766(3)
C3 H3A 0.98
C3 H3B 0.98
C3 H3C 0.98
C4 C6 1.527(2)
C4 C5 1.528(3)
C4 H4 1.0
C5 H5A 0.98
C5 H5B 0.98
C5 H5C 0.98
C6 H6A 0.98
C6 H6B 0.98
C6 H6C 0.98
C7 C8 1.384(2)
C7 C12 1.393(2)
C8 C9 1.387(2)
C8 H8 0.95
C9 C10 1.388(3)
C9 H9 0.95
C10 C11 1.383(3)
C10 H10 0.95
C11 C12 1.391(2)
C11 H11 0.95
C14 H14A 0.98
C14 H14B 0.98
C14 H14C 0.98
C15 C17 1.523(2)
C15 C16 1.533(2)
C15 H15 1.0
C16 H16A 0.98
C16 H16B 0.98
C16 H16C 0.98
C17 H17A 0.98
C17 H17B 0.98
C17 H17C 0.98
C18 C19 1.387(2)
C18 C23 1.398(2)
C19 C20 1.388(2)
C19 H19 0.95
C20 C21 1.392(2)
C20 H20 0.95
C21 C22 1.390(2)
C21 H21 0.95
C22 C23 1.383(2)
C22 H22 0.95
C24 H24A 0.98
C24 H24B 0.98
C24 H24C 0.98
C25 H25A 0.98
C25 H25B 0.98
C25 H25C 0.98
C26 H26A 0.98
C26 H26B 0.98
C26 H26C 0.98
C27 H27A 0.98
C27 H27B 0.98
C27 H27C 0.98
C28 H28A 0.98
C28 H28B 0.98
C28 H28C 0.98
C29 H29A 0.98
C29 H29B 0.98
C29 H29C 0.98
C30 C31 1.500(3)
C30 H30A 0.98
C30 H30B 0.98
C30 H30C 0.98
C31 C36 1.374(3)
C31 C32 1.402(3)
C32 C33 1.378(4)
C32 H32 0.95
C33 C34 1.361(4)
C33 H33 0.95
C34 C35 1.363(4)
C34 H34 0.95
C35 C36 1.370(4)
C35 H35 0.95
C36 H36 0.95

loop_
_geom_torsion_atom_site_label_1
_geom_torsion_atom_site_label_2
_geom_torsion_atom_site_label_3
_geom_torsion_atom_site_label_4
_geom_torsion
C24 Si2 N5 Be1 -11.23(16)
C25 Si2 N5 Be1 -129.72(14)
C26 Si2 N5 Be1 107.27(14)
C24 Si2 N5 Si1 -177.06(9)
C25 Si2 N5 Si1 64.45(12)
C26 Si2 N5 Si1 -58.56(11)
C28 Si1 N5 Be1 -72.14(14)
C29 Si1 N5 Be1 52.12(14)
C27 Si1 N5 Be1 169.19(13)
C28 Si1 N5 Si2 94.80(10)
C29 Si1 N5 Si2 -140.95(10)
C27 Si1 N5 Si2 -23.87(12)
C7 N2 C2 N1 -1.05(17)
C4 N2 C2 N1 -172.14(13)
C7 N2 C2 C1 -176.49(15)
C4 N2 C2 C1 12.4(2)
C12 N1 C2 N2 0.18(17)
C3 N1 C2 N2 -171.62(14)
C12 N1 C2 C1 175.65(15)
C3 N1 C2 C1 3.8(2)
C13 C1 C2 N2 -139.28(16)
Be1 C1 C2 N2 42.3(2)
C13 C1 C2 N1 46.1(2)
Be1 C1 C2 N1 -132.26(16)
C2 N2 C4 C6 -123.05(16)
C7 N2 C4 C6 67.3(2)
C2 N2 C4 C5 110.24(17)
C7 N2 C4 C5 -59.4(2)
C2 N2 C7 C8 -177.99(17)
C4 N2 C7 C8 -7.0(3)
C2 N2 C7 C12 1.50(17)
C4 N2 C7 C12 172.44(14)
C12 C7 C8 C9 2.5(2)
N2 C7 C8 C9 -178.09(16)
C7 C8 C9 C10 0.5(3)
C8 C9 C10 C11 -2.6(3)
C9 C10 C11 C12 1.6(3)
C10 C11 C12 N1 179.19(16)
C10 C11 C12 C7 1.4(2)
C2 N1 C12 C11 -177.31(16)
C3 N1 C12 C11 -5.4(3)
C2 N1 C12 C7 0.74(17)
C3 N1 C12 C7 172.61(14)
C8 C7 C12 C11 -3.5(2)
N2 C7 C12 C11 176.93(14)
C8 C7 C12 N1 178.21(14)
N2 C7 C12 N1 -1.34(17)
C2 C1 C13 N3 34.0(2)
Be1 C1 C13 N3 -147.66(16)
C2 C1 C13 N4 -153.29(15)
Be1 C1 C13 N4 25.0(2)
C23 N3 C13 C1 170.89(15)
C14 N3 C13 C1 5.6(3)
C23 N3 C13 N4 -2.94(17)
C14 N3 C13 N4 -168.25(14)
C18 N4 C13 C1 -171.81(15)
C15 N4 C13 C1 26.2(2)
C18 N4 C13 N3 2.15(17)
C15 N4 C13 N3 -159.86(14)
C13 N4 C15 C17 -130.05(16)
C18 N4 C15 C17 70.7(2)
C13 N4 C15 C16 103.71(17)
C18 N4 C15 C16 -55.5(2)
C13 N4 C18 C19 178.48(17)
C15 N4 C18 C19 -19.9(3)
C13 N4 C18 C23 -0.60(17)
C15 N4 C18 C23 161.00(14)
N4 C18 C19 C20 -176.89(16)
C23 C18 C19 C20 2.1(2)
C18 C19 C20 C21 -0.7(3)
C19 C20 C21 C22 -1.4(3)
C20 C21 C22 C23 2.0(2)
C21 C22 C23 N3 178.06(16)
C21 C22 C23 C18 -0.6(2)
C13 N3 C23 C22 -176.21(16)
C14 N3 C23 C22 -10.5(3)
C13 N3 C23 C18 2.60(17)
C14 N3 C23 C18 168.32(14)
C19 C18 C23 C22 -1.5(2)
N4 C18 C23 C22 177.72(14)
C19 C18 C23 N3 179.59(14)
N4 C18 C23 N3 -1.20(17)
Si2 N5 Be1 C1 24.1(2)
Si1 N5 Be1 C1 -169.74(14)
Si2 N5 Be1 Cl1 -154.32(10)
Si1 N5 Be1 Cl1 11.82(18)
C13 C1 Be1 N5 49.2(3)
C2 C1 Be1 N5 -132.51(18)
C13 C1 Be1 Cl1 -132.21(14)
C2 C1 Be1 Cl1 46.07(18)
C36 C31 C32 C33 -0.9(3)
C30 C31 C32 C33 177.78(19)
C31 C32 C33 C34 1.0(3)
C32 C33 C34 C35 -0.5(4)
C33 C34 C35 C36 -0.1(4)
C34 C35 C36 C31 0.2(4)
C32 C31 C36 C35 0.4(3)
C30 C31 C36 C35 -178.3(2)
